data_2240869
loop_
_publ_author_name
'Raja, Rajamani'
'Poomathi, Nataraj'
'Perumal, Paramasivam T.'
'SubbiahPandi, A.'

_publ_section_title
;
 Crystal structure of
 (2-hydroxy-5-methylphenyl)(3-methyl-1-phenyl-1<i>H</i>-pyrazolo[3,4-<i>b</i>]pyridin-5-yl)methanone
;
_journal_coeditor_code SU5154
_journal_issue 7
_journal_name_full 'Acta Crystallographica Section E'
_journal_page_first o501
_journal_page_last o502
_journal_paper_doi 10.1107/S2056989015011597
_journal_volume 71
_journal_year 2015
_chemical_formula_iupac 'C21 H17 N3 O2'
_chemical_formula_moiety 'C21 H17 N3 O2'
_chemical_formula_sum 'C21 H17 N3 O2'
_chemical_formula_weight 343.38
_chemical_name_systematic
(2-Hydroxy-5-methylphenyl)(3-methyl-1-phenyl-1<i>H</i>-pyrazolo[3,4-<i>b</i>]pyridin-5-yl)methanone
_space_group_IT_number 14
_symmetry_cell_setting monoclinic
_symmetry_space_group_name_Hall '-P 2ybc'
_symmetry_space_group_name_H-M 'P 1 21/c 1'
_atom_sites_solution_hydrogens geom
_atom_sites_solution_primary direct
_atom_sites_solution_secondary difmap
_audit_creation_method SHELXL-97
_cell_angle_alpha 90.00
_cell_angle_beta 94.857(2)
_cell_angle_gamma 90.00
_cell_formula_units_Z 4
_cell_length_a 14.7164(7)
_cell_length_b 16.7306(9)
_cell_length_c 7.0733(3)
_cell_measurement_reflns_used 2001
_cell_measurement_temperature 293(2)
_cell_measurement_theta_max 25.00
_cell_measurement_theta_min 1.39
_cell_volume 1735.29(14)
_computing_cell_refinement
;
<i>SAINT</i> (Bruker, 2008)
;
_computing_data_collection
;
<i>APEX2</i> (Bruker, 2008)
;
_computing_data_reduction
;
<i>SAINT</i> (Bruker, 2008)
;
_computing_molecular_graphics
;
<i>ORTEP-3 for Windows</i> (Farrugia, 2012)
;
_computing_publication_material
;
<i>SHELXL97</i> (Sheldrick, 2008) and <i>PLATON</i> (Spek, 2009)
;
_computing_structure_refinement
;
SHELXL97 (Sheldrick, 2008)
;
_computing_structure_solution
;
SHELXS97 (Sheldrick, 2008)
;
_diffrn_ambient_temperature 293(2)
_diffrn_measured_fraction_theta_full 0.998
_diffrn_measured_fraction_theta_max 0.998
_diffrn_measurement_device_type 'Bruker SMART APEXII CCD'
_diffrn_measurement_method '\w and \f scans'
_diffrn_radiation_monochromator graphite
_diffrn_radiation_source 'fine-focus sealed tube'
_diffrn_radiation_type MoK\a
_diffrn_radiation_wavelength 0.71073
_diffrn_reflns_av_R_equivalents 0.0358
_diffrn_reflns_av_sigmaI/netI 0.0404
_diffrn_reflns_limit_h_max 17
_diffrn_reflns_limit_h_min -17
_diffrn_reflns_limit_k_max 19
_diffrn_reflns_limit_k_min -19
_diffrn_reflns_limit_l_max 8
_diffrn_reflns_limit_l_min -5
_diffrn_reflns_number 10536
_diffrn_reflns_theta_full 25.00
_diffrn_reflns_theta_max 25.00
_diffrn_reflns_theta_min 1.39
_exptl_absorpt_coefficient_mu 0.087
_exptl_absorpt_correction_T_max 0.983
_exptl_absorpt_correction_T_min 0.979
_exptl_absorpt_correction_type multi-scan
_exptl_absorpt_process_details
;
(<i>SADABS</i>; Bruker, 2008)
;
_exptl_crystal_colour colourless
_exptl_crystal_density_diffrn 1.314
_exptl_crystal_density_method 'not measured'
_exptl_crystal_description Block
_exptl_crystal_F_000 720
_exptl_crystal_size_max 0.25
_exptl_crystal_size_mid 0.20
_exptl_crystal_size_min 0.20
_refine_diff_density_max 0.200
_refine_diff_density_min -0.182
_refine_ls_extinction_method none
_refine_ls_goodness_of_fit_ref 1.036
_refine_ls_hydrogen_treatment constr
_refine_ls_matrix_type full
_refine_ls_number_parameters 237
_refine_ls_number_reflns 3055
_refine_ls_number_restraints 0
_refine_ls_restrained_S_all 1.036
_refine_ls_R_factor_all 0.0778
_refine_ls_R_factor_gt 0.0446
_refine_ls_shift/su_max 0.000
_refine_ls_shift/su_mean 0.000
_refine_ls_structure_factor_coef Fsqd
_refine_ls_weighting_details 'calc w=1/[\s^2^(Fo^2^)+(0.0597P)^2^+0.1547P] where P=(Fo^2^+2Fc^2^)/3'
_refine_ls_weighting_scheme calc
_refine_ls_wR_factor_gt 0.1067
_refine_ls_wR_factor_ref 0.1252
_reflns_number_gt 2001
_reflns_number_total 3055
_reflns_threshold_expression I>2sigma(I)
_cod_data_source_file su5154sup1.cif
_cod_data_source_block I
_cod_original_sg_symbol_H-M 'P 21/c'
_cod_database_code 2240869
_cod_database_fobs_code 2240869

loop_
_symmetry_equiv_pos_as_xyz
'x, y, z'
'-x, y+1/2, -z+1/2'
'-x, -y, -z'
'x, -y-1/2, z-1/2'

loop_
_atom_site_type_symbol
_atom_site_label
_atom_site_fract_x
_atom_site_fract_y
_atom_site_fract_z
_atom_site_U_iso_or_equiv
_atom_site_adp_type
_atom_site_calc_flag
_atom_site_refinement_flags
_atom_site_occupancy
_atom_site_symmetry_multiplicity
C C1 0.05588(15) 0.09390(16) 0.0431(4) 0.0621(7) Uani d . 1 1
C C2 0.00532(16) 0.13878(17) -0.0938(4) 0.0746(8) Uani d . 1 1
H H2 -0.0552 0.1509 -0.0781 0.090 Uiso calc R 1 1
C C3 0.04416(17) 0.16526(16) -0.2520(4) 0.0724(8) Uani d . 1 1
H H3 0.0090 0.1950 -0.3420 0.087 Uiso calc R 1 1
C C4 0.13449(15) 0.14903(14) -0.2816(3) 0.0559(6) Uani d . 1 1
C C5 0.17618(19) 0.17799(17) -0.4560(4) 0.0787(8) Uani d . 1 1
H H5A 0.1872 0.2344 -0.4458 0.118 Uiso calc R 1 1
H H5B 0.1352 0.1674 -0.5660 0.118 Uiso calc R 1 1
H H5C 0.2328 0.1506 -0.4675 0.118 Uiso calc R 1 1
C C6 0.18475(14) 0.10574(13) -0.1436(3) 0.0491(6) Uani d . 1 1
H H6 0.2454 0.0945 -0.1602 0.059 Uiso calc R 1 1
C C7 0.14798(13) 0.07811(13) 0.0206(3) 0.0482(6) Uani d . 1 1
C C8 0.20198(14) 0.03024(15) 0.1632(3) 0.0517(6) Uani d . 1 1
C C9 0.30348(13) 0.03373(13) 0.1803(3) 0.0420(5) Uani d . 1 1
C C10 0.35019(13) 0.10607(14) 0.1603(3) 0.0451(5) Uani d . 1 1
H H10 0.3150 0.1511 0.1289 0.054 Uiso calc R 1 1
C C11 0.48557(12) 0.04804(12) 0.2241(2) 0.0358(5) Uani d . 1 1
C C12 0.44789(12) -0.02748(12) 0.2511(2) 0.0364(5) Uani d . 1 1
C C13 0.35323(13) -0.03413(13) 0.2305(3) 0.0426(5) Uani d . 1 1
H H13 0.3245 -0.0826 0.2500 0.051 Uiso calc R 1 1
C C14 0.52392(13) -0.07907(13) 0.2957(3) 0.0409(5) Uani d . 1 1
C C15 0.52419(16) -0.16642(14) 0.3369(3) 0.0585(6) Uani d . 1 1
H H15A 0.5858 -0.1858 0.3471 0.088 Uiso calc R 1 1
H H15B 0.4895 -0.1940 0.2360 0.088 Uiso calc R 1 1
H H15C 0.4975 -0.1757 0.4542 0.088 Uiso calc R 1 1
C C16 0.64979(12) 0.09625(12) 0.2357(2) 0.0376(5) Uani d . 1 1
C C17 0.73654(13) 0.07915(14) 0.3181(3) 0.0484(6) Uani d . 1 1
H H17 0.7475 0.0326 0.3881 0.058 Uiso calc R 1 1
C C18 0.80646(14) 0.13251(17) 0.2945(3) 0.0618(7) Uani d . 1 1
H H18 0.8650 0.1211 0.3478 0.074 Uiso calc R 1 1
C C19 0.79085(16) 0.20215(17) 0.1933(3) 0.0639(7) Uani d . 1 1
H H19 0.8384 0.2375 0.1783 0.077 Uiso calc R 1 1
C C20 0.70447(15) 0.21893(15) 0.1146(3) 0.0548(6) Uani d . 1 1
H H20 0.6935 0.2662 0.0473 0.066 Uiso calc R 1 1
C C21 0.63382(14) 0.16638(13) 0.1345(3) 0.0448(5) Uani d . 1 1
H H21 0.5756 0.1780 0.0800 0.054 Uiso calc R 1 1
N N1 0.44001(10) 0.11614(10) 0.1820(2) 0.0426(4) Uani d . 1 1
N N2 0.57850(10) 0.03981(10) 0.2511(2) 0.0378(4) Uani d . 1 1
N N3 0.60079(11) -0.03890(10) 0.2955(2) 0.0421(4) Uani d . 1 1
O O1 0.01363(10) 0.06702(12) 0.1927(3) 0.0870(6) Uani d . 1 1
H H1 0.0497 0.0411 0.2629 0.130 Uiso calc R 1 1
O O2 0.16431(10) -0.01281(12) 0.2757(2) 0.0770(6) Uani d . 1 1

loop_
_atom_site_aniso_label
_atom_site_aniso_U_11
_atom_site_aniso_U_22
_atom_site_aniso_U_33
_atom_site_aniso_U_12
_atom_site_aniso_U_13
_atom_site_aniso_U_23
C1 0.0363(13) 0.0691(19) 0.0801(16) -0.0013(12) 0.0012(12) -0.0142(14)
C2 0.0360(13) 0.078(2) 0.108(2) 0.0116(13) -0.0070(14) -0.0114(17)
C3 0.0540(16) 0.0674(19) 0.0910(19) 0.0122(14) -0.0217(14) -0.0046(16)
C4 0.0514(14) 0.0499(16) 0.0636(14) 0.0071(12) -0.0111(11) -0.0101(12)
C5 0.0879(19) 0.076(2) 0.0695(16) 0.0080(16) -0.0083(14) 0.0057(14)
C6 0.0362(11) 0.0506(15) 0.0591(13) 0.0039(10) -0.0035(10) -0.0120(11)
C7 0.0296(11) 0.0521(15) 0.0622(13) 0.0028(10) -0.0007(10) -0.0120(11)
C8 0.0384(12) 0.0626(17) 0.0542(13) -0.0040(11) 0.0044(10) -0.0059(12)
C9 0.0336(11) 0.0484(14) 0.0438(11) 0.0006(10) 0.0012(8) -0.0025(10)
C10 0.0368(12) 0.0459(14) 0.0516(12) 0.0073(10) -0.0020(9) -0.0009(10)
C11 0.0317(10) 0.0394(13) 0.0361(10) 0.0031(9) 0.0016(8) -0.0025(9)
C12 0.0366(11) 0.0377(13) 0.0348(9) 0.0001(9) 0.0025(8) -0.0048(9)
C13 0.0425(12) 0.0451(14) 0.0407(10) -0.0082(10) 0.0062(9) -0.0048(9)
C14 0.0447(12) 0.0382(13) 0.0396(10) 0.0015(10) 0.0030(9) -0.0029(9)
C15 0.0648(15) 0.0400(15) 0.0693(14) 0.0025(12) -0.0020(12) 0.0037(11)
C16 0.0337(11) 0.0435(14) 0.0363(10) -0.0009(9) 0.0071(8) -0.0068(9)
C17 0.0373(12) 0.0518(15) 0.0558(12) 0.0066(11) 0.0023(9) -0.0054(11)
C18 0.0319(12) 0.076(2) 0.0775(16) -0.0011(12) 0.0064(11) -0.0127(15)
C19 0.0485(15) 0.072(2) 0.0747(16) -0.0190(13) 0.0219(12) -0.0100(14)
C20 0.0579(15) 0.0539(16) 0.0541(12) -0.0116(12) 0.0134(11) 0.0017(11)
C21 0.0432(12) 0.0477(15) 0.0432(11) -0.0032(10) 0.0026(9) 0.0001(10)
N1 0.0340(9) 0.0412(11) 0.0520(10) 0.0031(8) 0.0003(7) -0.0012(8)
N2 0.0324(9) 0.0364(11) 0.0443(9) 0.0032(8) 0.0013(7) 0.0005(8)
N3 0.0403(10) 0.0367(11) 0.0490(9) 0.0066(8) 0.0020(7) 0.0006(8)
O1 0.0393(10) 0.1199(18) 0.1043(14) -0.0003(10) 0.0207(9) 0.0018(12)
O2 0.0431(9) 0.1069(16) 0.0816(11) -0.0112(10) 0.0087(8) 0.0238(11)

loop_
_atom_type_symbol
_atom_type_description
_atom_type_scat_dispersion_real
_atom_type_scat_dispersion_imag
_atom_type_scat_source
C C 0.0033 0.0016 'International Tables Vol C Tables 4.2.6.8 and 6.1.1.4'
H H 0.0000 0.0000 'International Tables Vol C Tables 4.2.6.8 and 6.1.1.4'
N N 0.0061 0.0033 'International Tables Vol C Tables 4.2.6.8 and 6.1.1.4'
O O 0.0106 0.0060 'International Tables Vol C Tables 4.2.6.8 and 6.1.1.4'

loop_
_geom_angle_atom_site_label_1
_geom_angle_atom_site_label_2
_geom_angle_atom_site_label_3
_geom_angle
O1 C1 C2 118.1(2)
O1 C1 C7 122.7(2)
C2 C1 C7 119.2(2)
C3 C2 C1 120.5(2)
C3 C2 H2 119.8
C1 C2 H2 119.8
C2 C3 C4 122.0(2)
C2 C3 H3 119.0
C4 C3 H3 119.0
C6 C4 C3 117.3(2)
C6 C4 C5 121.2(2)
C3 C4 C5 121.5(2)
C4 C5 H5A 109.5
C4 C5 H5B 109.5
H5A C5 H5B 109.5
C4 C5 H5C 109.5
H5A C5 H5C 109.5
H5B C5 H5C 109.5
C4 C6 C7 122.6(2)
C4 C6 H6 118.7
C7 C6 H6 118.7
C6 C7 C1 118.5(2)
C6 C7 C8 121.67(18)
C1 C7 C8 119.8(2)
O2 C8 C7 120.86(19)
O2 C8 C9 118.09(19)
C7 C8 C9 121.03(19)
C13 C9 C10 118.74(18)
C13 C9 C8 119.7(2)
C10 C9 C8 121.43(19)
N1 C10 C9 126.03(19)
N1 C10 H10 117.0
C9 C10 H10 117.0
N1 C11 N2 126.11(18)
N1 C11 C12 126.89(17)
N2 C11 C12 107.00(17)
C13 C12 C11 117.53(18)
C13 C12 C14 137.2(2)
C11 C12 C14 105.31(17)
C9 C13 C12 117.71(19)
C9 C13 H13 121.1
C12 C13 H13 121.1
N3 C14 C12 110.41(18)
N3 C14 C15 120.87(19)
C12 C14 C15 128.72(19)
C14 C15 H15A 109.5
C14 C15 H15B 109.5
H15A C15 H15B 109.5
C14 C15 H15C 109.5
H15A C15 H15C 109.5
H15B C15 H15C 109.5
C21 C16 C17 120.13(19)
C21 C16 N2 120.56(16)
C17 C16 N2 119.28(18)
C18 C17 C16 118.9(2)
C18 C17 H17 120.5
C16 C17 H17 120.5
C19 C18 C17 121.1(2)
C19 C18 H18 119.5
C17 C18 H18 119.5
C20 C19 C18 119.5(2)
C20 C19 H19 120.3
C18 C19 H19 120.3
C19 C20 C21 120.6(2)
C19 C20 H20 119.7
C21 C20 H20 119.7
C20 C21 C16 119.81(19)
C20 C21 H21 120.1
C16 C21 H21 120.1
C10 N1 C11 113.03(18)
C11 N2 N3 109.93(16)
C11 N2 C16 130.97(17)
N3 N2 C16 119.08(15)
C14 N3 N2 107.36(15)
C1 O1 H1 109.5

loop_
_geom_bond_atom_site_label_1
_geom_bond_atom_site_label_2
_geom_bond_distance
C1 O1 1.349(3)
C1 C2 1.391(3)
C1 C7 1.403(3)
C2 C3 1.372(4)
C2 H2 0.9300
C3 C4 1.390(3)
C3 H3 0.9300
C4 C6 1.379(3)
C4 C5 1.504(3)
C5 H5A 0.9600
C5 H5B 0.9600
C5 H5C 0.9600
C6 C7 1.401(3)
C6 H6 0.9300
C7 C8 1.468(3)
C8 O2 1.239(3)
C8 C9 1.489(3)
C9 C13 1.381(3)
C9 C10 1.405(3)
C10 N1 1.328(2)
C10 H10 0.9300
C11 N1 1.343(2)
C11 N2 1.372(2)
C11 C12 1.399(3)
C12 C13 1.393(3)
C12 C14 1.427(3)
C13 H13 0.9300
C14 N3 1.316(2)
C14 C15 1.490(3)
C15 H15A 0.9600
C15 H15B 0.9600
C15 H15C 0.9600
C16 C21 1.384(3)
C16 C17 1.388(3)
C16 N2 1.423(2)
C17 C18 1.383(3)
C17 H17 0.9300
C18 C19 1.376(3)
C18 H18 0.9300
C19 C20 1.373(3)
C19 H19 0.9300
C20 C21 1.378(3)
C20 H20 0.9300
C21 H21 0.9300
N2 N3 1.387(2)
O1 H1 0.8200

loop_
_geom_hbond_atom_site_label_D
_geom_hbond_atom_site_label_H
_geom_hbond_atom_site_label_A
_geom_hbond_site_symmetry_A
_geom_hbond_distance_DH
_geom_hbond_distance_HA
_geom_hbond_distance_DA
_geom_hbond_angle_DHA
O1 H1 O2 . 0.82 1.91 2.613(2) 143
C21 H21 N1 . 0.93 2.41 3.019(3) 123
C5 H5A Cg3 4_565 0.96 2.97 3.703(3) 134
C20 H20 Cg4 4_565 0.93 2.80 3.608(2) 146

loop_
_geom_torsion_atom_site_label_1
_geom_torsion_atom_site_label_2
_geom_torsion_atom_site_label_3
_geom_torsion_atom_site_label_4
_geom_torsion
O1 C1 C2 C3 -177.8(2)
C7 C1 C2 C3 2.0(4)
C1 C2 C3 C4 -0.3(4)
C2 C3 C4 C6 -0.9(4)
C2 C3 C4 C5 179.7(2)
C3 C4 C6 C7 0.3(3)
C5 C4 C6 C7 179.8(2)
C4 C6 C7 C1 1.3(3)
C4 C6 C7 C8 178.3(2)
O1 C1 C7 C6 177.3(2)
C2 C1 C7 C6 -2.4(3)
O1 C1 C7 C8 0.3(4)
C2 C1 C7 C8 -179.5(2)
C6 C7 C8 O2 -158.7(2)
C1 C7 C8 O2 18.2(3)
C6 C7 C8 C9 23.0(3)
C1 C7 C8 C9 -160.0(2)
O2 C8 C9 C13 36.0(3)
C7 C8 C9 C13 -145.7(2)
O2 C8 C9 C10 -139.2(2)
C7 C8 C9 C10 39.1(3)
C13 C9 C10 N1 1.3(3)
C8 C9 C10 N1 176.53(18)
N1 C11 C12 C13 0.8(3)
N2 C11 C12 C13 -179.92(15)
N1 C11 C12 C14 -179.01(17)
N2 C11 C12 C14 0.27(19)
C10 C9 C13 C12 -2.6(3)
C8 C9 C13 C12 -177.90(16)
C11 C12 C13 C9 1.6(2)
C14 C12 C13 C9 -178.63(19)
C13 C12 C14 N3 -179.9(2)
C11 C12 C14 N3 -0.1(2)
C13 C12 C14 C15 0.7(4)
C11 C12 C14 C15 -179.57(19)
C21 C16 C17 C18 -1.1(3)
N2 C16 C17 C18 176.83(17)
C16 C17 C18 C19 0.9(3)
C17 C18 C19 C20 0.0(4)
C18 C19 C20 C21 -0.7(3)
C19 C20 C21 C16 0.4(3)
C17 C16 C21 C20 0.5(3)
N2 C16 C21 C20 -177.45(17)
C9 C10 N1 C11 1.0(3)
N2 C11 N1 C10 178.78(16)
C12 C11 N1 C10 -2.1(3)
N1 C11 N2 N3 178.98(17)
C12 C11 N2 N3 -0.31(19)
N1 C11 N2 C16 -2.9(3)
C12 C11 N2 C16 177.79(16)
C21 C16 N2 C11 -19.2(3)
C17 C16 N2 C11 162.90(18)
C21 C16 N2 N3 158.80(17)
C17 C16 N2 N3 -19.1(2)
C12 C14 N3 N2 0.0(2)
C15 C14 N3 N2 179.44(17)
C11 N2 N3 C14 0.23(19)
C16 N2 N3 C14 -178.13(14)
